data_4331606
loop_
_publ_author_name
'Ramababu Bolligarla'
'Samala Nagaprasad Reddy'
'Gummadi Durgaprasad'
'Vudagandla Sreenivasulu'
'Samar K. Das'

_publ_contact_author_address
; 
School of Chemistry
University of Hyderabad
Hyderabad 500 046,
India
;
_publ_contact_author_email skdsc@uohyd.ernet.in
_publ_contact_author_name
;
Dr. Samar K. Das
;
_publ_contact_author_phone +91-40-23011007
_publ_section_title
;
 Influence of the Substituents on the Electronic and Electrochemical
 Properties of a New Square-Planar Nickel-Bis(quinoxaline-6,7-dithiolate)
 System: Synthesis, Spectroscopy, Electrochemistry, Crystallography, and
 Theoretical Investigation
;
_journal_name_full 'Inorganic Chemistry'
_journal_page_first 66
_journal_page_last 76
_journal_paper_doi 10.1021/ic301017g
_journal_volume 52
_journal_year 2013
_chemical_formula_moiety '2(C24 H20 P), C16 H8 N4 Ni S4'
_chemical_formula_sum 'C64 H48 N4 Ni P2 S4'
_chemical_formula_weight 1121.95
_chemical_name_systematic
; 
 ? 
;
_space_group_IT_number 15
_symmetry_cell_setting monoclinic
_symmetry_space_group_name_Hall '-C 2yc'
_symmetry_space_group_name_H-M 'C 1 2/c 1'
_atom_sites_solution_hydrogens geom
_atom_sites_solution_primary direct
_atom_sites_solution_secondary difmap
_audit_creation_method SHELXL-97
_cell_angle_alpha 90.00
_cell_angle_beta 117.476(2)
_cell_angle_gamma 90.00
_cell_formula_units_Z 4
_cell_length_a 26.993(2)
_cell_length_b 13.2302(9)
_cell_length_c 16.4171(11)
_cell_measurement_reflns_used 4953
_cell_measurement_temperature 100(2)
_cell_measurement_theta_max 27.62
_cell_measurement_theta_min 2.48
_cell_volume 5201.6(6)
_computing_cell_refinement 'Bruker SMART'
_computing_data_collection 'Bruker SMART'
_computing_data_reduction 'Bruker SAINT'
_computing_molecular_graphics 'Bruker SHELXTL'
_computing_publication_material 'Bruker SHELXTL'
_computing_structure_refinement 'SHELXL-97 (Sheldrick, 1997)'
_computing_structure_solution 'SHELXS-97 (Sheldrick, 1990)'
_diffrn_ambient_temperature 100(2)
_diffrn_measured_fraction_theta_full 0.999
_diffrn_measured_fraction_theta_max 0.999
_diffrn_measurement_device_type 'CCD area detector'
_diffrn_measurement_method 'phi and omega scans'
_diffrn_radiation_monochromator graphite
_diffrn_radiation_source 'fine-focus sealed tube'
_diffrn_radiation_type MoK\a
_diffrn_radiation_wavelength 0.71073
_diffrn_reflns_av_R_equivalents 0.0548
_diffrn_reflns_av_sigmaI/netI 0.0407
_diffrn_reflns_limit_h_max 33
_diffrn_reflns_limit_h_min -33
_diffrn_reflns_limit_k_max 16
_diffrn_reflns_limit_k_min -16
_diffrn_reflns_limit_l_max 20
_diffrn_reflns_limit_l_min -20
_diffrn_reflns_number 27521
_diffrn_reflns_theta_full 26.48
_diffrn_reflns_theta_max 26.48
_diffrn_reflns_theta_min 1.70
_exptl_absorpt_coefficient_mu 0.643
_exptl_absorpt_correction_T_max 0.9504
_exptl_absorpt_correction_T_min 0.7563
_exptl_absorpt_correction_type empirical
_exptl_absorpt_process_details 'Bruker SADABS'
_exptl_crystal_colour 'dark green'
_exptl_crystal_density_diffrn 1.433
_exptl_crystal_description block
_exptl_crystal_F_000 2328
_exptl_crystal_size_max 0.46
_exptl_crystal_size_mid 0.20
_exptl_crystal_size_min 0.08
_refine_diff_density_max 1.834
_refine_diff_density_min -0.449
_refine_diff_density_rms 0.114
_refine_ls_extinction_method none
_refine_ls_goodness_of_fit_ref 1.112
_refine_ls_hydrogen_treatment constr
_refine_ls_matrix_type full
_refine_ls_number_parameters 340
_refine_ls_number_reflns 5393
_refine_ls_number_restraints 0
_refine_ls_restrained_S_all 1.112
_refine_ls_R_factor_all 0.0921
_refine_ls_R_factor_gt 0.0804
_refine_ls_shift/su_max 0.000
_refine_ls_shift/su_mean 0.000
_refine_ls_structure_factor_coef Fsqd
_refine_ls_weighting_details 'calc w=1/[\s^2^(Fo^2^)+(0.0942P)^2^+30.2143P] where P=(Fo^2^+2Fc^2^)/3'
_refine_ls_weighting_scheme calc
_refine_ls_wR_factor_gt 0.1970
_refine_ls_wR_factor_ref 0.2052
_reflns_number_gt 4643
_reflns_number_total 5393
_reflns_threshold_expression >2sigma(I)
_cod_data_source_file ic301017g_si_002_2.cif
_cod_data_source_block compound1b
_cod_original_cell_volume 5201.6(7)
_cod_original_sg_symbol_H-M 'C 1 2/c 1 '
_cod_database_code 4331606

loop_
_symmetry_equiv_pos_as_xyz
'x, y, z'
'-x, y, -z+1/2'
'x+1/2, y+1/2, z'
'-x+1/2, y+1/2, -z+1/2'
'-x, -y, -z'
'x, -y, z-1/2'
'-x+1/2, -y+1/2, -z'
'x+1/2, -y+1/2, z-1/2'

loop_
_atom_site_label
_atom_site_type_symbol
_atom_site_fract_x
_atom_site_fract_y
_atom_site_fract_z
_atom_site_U_iso_or_equiv
_atom_site_adp_type
_atom_site_occupancy
_atom_site_symmetry_multiplicity
_atom_site_calc_flag
_atom_site_refinement_flags
Ni1 Ni 0.2500 0.7500 0.5000 0.0251(2) Uani 1 2 d S
N2 N -0.02246(16) 0.8502(3) 0.3592(3) 0.0364(9) Uani 1 1 d .
C3 C 0.06712(18) 0.8040(3) 0.3763(3) 0.0264(9) Uani 1 1 d .
H3 H 0.0534 0.8080 0.3130 0.032 Uiso 1 1 calc R
C2 C 0.12229(18) 0.7792(3) 0.4307(3) 0.0242(9) Uani 1 1 d .
N1 N 0.01912(18) 0.8354(4) 0.5516(3) 0.0461(11) Uani 1 1 d .
C4 C 0.03143(17) 0.8233(3) 0.4150(3) 0.0262(9) Uani 1 1 d .
C5 C 0.05220(19) 0.8162(4) 0.5112(3) 0.0318(10) Uani 1 1 d .
C8 C -0.0535(2) 0.8692(5) 0.3997(3) 0.0440(13) Uani 1 1 d .
H8 H -0.0906 0.8880 0.3641 0.053 Uiso 1 1 calc R
C7 C -0.0325(2) 0.8621(5) 0.4951(4) 0.0505(15) Uani 1 1 d .
H7 H -0.0564 0.8771 0.5200 0.061 Uiso 1 1 calc R
P1 P 0.14353(4) 0.35863(8) 0.36411(7) 0.0243(3) Uani 1 1 d .
C15 C 0.13432(17) 0.2259(3) 0.3418(3) 0.0245(9) Uani 1 1 d .
C13 C 0.2688(2) 0.4187(4) 0.3018(3) 0.0377(11) Uani 1 1 d .
H13 H 0.2769 0.4052 0.2537 0.045 Uiso 1 1 calc R
C27 C 0.14449(18) 0.3808(3) 0.4726(3) 0.0281(9) Uani 1 1 d .
C9 C 0.20853(18) 0.4011(3) 0.3719(3) 0.0276(9) Uani 1 1 d .
C10 C 0.24605(19) 0.4566(3) 0.4474(3) 0.0325(10) Uani 1 1 d .
H10 H 0.2386 0.4692 0.4963 0.039 Uiso 1 1 calc R
C11 C 0.2943(2) 0.4926(4) 0.4488(3) 0.0362(11) Uani 1 1 d .
H11 H 0.3195 0.5294 0.4992 0.043 Uiso 1 1 calc R
C22 C 0.0887(2) 0.5318(4) 0.2740(4) 0.0461(13) Uani 1 1 d .
H22 H 0.1155 0.5650 0.3254 0.055 Uiso 1 1 calc R
C20 C 0.17434(19) 0.1671(4) 0.3339(3) 0.0299(10) Uani 1 1 d .
H20 H 0.2073 0.1963 0.3402 0.036 Uiso 1 1 calc R
C17 C 0.0776(2) 0.0786(4) 0.3184(3) 0.0424(13) Uani 1 1 d .
H17 H 0.0455 0.0483 0.3146 0.051 Uiso 1 1 calc R
C16 C 0.08584(18) 0.1813(4) 0.3344(3) 0.0323(10) Uani 1 1 d .
H16 H 0.0590 0.2204 0.3402 0.039 Uiso 1 1 calc R
C18 C 0.1167(2) 0.0211(4) 0.3082(3) 0.0437(13) Uani 1 1 d .
H18 H 0.1104 -0.0476 0.2955 0.052 Uiso 1 1 calc R
C28 C 0.1614(2) 0.3026(4) 0.5364(3) 0.0362(11) Uani 1 1 d .
H28 H 0.1682 0.2388 0.5200 0.043 Uiso 1 1 calc R
C21 C 0.0887(2) 0.4255(4) 0.2703(3) 0.0348(11) Uani 1 1 d .
C12 C 0.3056(2) 0.4745(4) 0.3761(3) 0.0383(11) Uani 1 1 d .
H12 H 0.3380 0.5001 0.3774 0.046 Uiso 1 1 calc R
C14 C 0.2201(2) 0.3832(4) 0.2989(3) 0.0342(10) Uani 1 1 d .
H14 H 0.1949 0.3470 0.2480 0.041 Uiso 1 1 calc R
C19 C 0.1650(2) 0.0645(4) 0.3167(3) 0.0402(12) Uani 1 1 d .
H19 H 0.1917 0.0248 0.3108 0.048 Uiso 1 1 calc R
C32 C 0.1354(2) 0.4760(4) 0.4975(4) 0.0463(13) Uani 1 1 d .
H32 H 0.1245 0.5287 0.4553 0.056 Uiso 1 1 calc R
C26 C 0.0508(2) 0.3745(4) 0.1935(3) 0.0413(12) Uani 1 1 d .
H26 H 0.0517 0.3044 0.1900 0.050 Uiso 1 1 calc R
C25 C 0.0105(2) 0.4323(6) 0.1196(4) 0.0560(16) Uani 1 1 d .
H25 H -0.0158 0.4004 0.0669 0.067 Uiso 1 1 calc R
C29 C 0.1680(2) 0.3191(4) 0.6241(3) 0.0419(12) Uani 1 1 d .
H29 H 0.1786 0.2664 0.6663 0.050 Uiso 1 1 calc R
C30 C 0.1588(2) 0.4138(4) 0.6483(3) 0.0460(13) Uani 1 1 d .
H30 H 0.1634 0.4252 0.7073 0.055 Uiso 1 1 calc R
C31 C 0.1427(3) 0.4927(5) 0.5857(4) 0.0570(16) Uani 1 1 d .
H31 H 0.1369 0.5568 0.6029 0.068 Uiso 1 1 calc R
C24 C 0.0107(3) 0.5363(5) 0.1272(5) 0.0577(17) Uani 1 1 d .
H24 H -0.0165 0.5733 0.0793 0.069 Uiso 1 1 calc R
C23 C 0.0494(3) 0.5869(5) 0.2022(4) 0.0546(15) Uani 1 1 d .
H23 H 0.0491 0.6571 0.2047 0.066 Uiso 1 1 calc R
C6 C 0.1086(2) 0.7903(4) 0.5660(3) 0.0350(11) Uani 1 1 d .
H6 H 0.1227 0.7854 0.6294 0.042 Uiso 1 1 calc R
C1 C 0.14317(18) 0.7720(3) 0.5264(3) 0.0290(9) Uani 1 1 d .
S1 S 0.21416(5) 0.74244(10) 0.59383(8) 0.0382(3) Uani 1 1 d .
S2 S 0.16818(5) 0.75911(9) 0.38337(7) 0.0311(3) Uani 1 1 d .

loop_
_atom_site_aniso_label
_atom_site_aniso_U_11
_atom_site_aniso_U_22
_atom_site_aniso_U_33
_atom_site_aniso_U_23
_atom_site_aniso_U_13
_atom_site_aniso_U_12
Ni1 0.0233(4) 0.0272(4) 0.0218(4) 0.0034(3) 0.0077(3) 0.0006(3)
N2 0.027(2) 0.054(3) 0.0258(19) 0.0030(18) 0.0098(16) 0.0024(18)
C3 0.028(2) 0.030(2) 0.0179(19) -0.0018(16) 0.0072(17) -0.0043(17)
C2 0.027(2) 0.022(2) 0.024(2) -0.0016(16) 0.0119(17) -0.0018(16)
N1 0.038(2) 0.076(3) 0.028(2) 0.006(2) 0.0180(19) 0.012(2)
C4 0.023(2) 0.032(2) 0.021(2) -0.0011(17) 0.0076(17) -0.0030(17)
C5 0.031(2) 0.040(3) 0.025(2) 0.0030(19) 0.0129(19) 0.004(2)
C8 0.025(2) 0.072(4) 0.033(3) 0.013(2) 0.013(2) 0.014(2)
C7 0.036(3) 0.087(4) 0.034(3) 0.014(3) 0.021(2) 0.020(3)
P1 0.0237(5) 0.0301(6) 0.0193(5) 0.0016(4) 0.0101(4) 0.0040(4)
C15 0.024(2) 0.031(2) 0.0160(18) -0.0011(16) 0.0067(16) -0.0017(17)
C13 0.043(3) 0.046(3) 0.032(2) 0.005(2) 0.024(2) -0.004(2)
C27 0.024(2) 0.038(2) 0.022(2) -0.0041(18) 0.0108(17) 0.0040(18)
C9 0.025(2) 0.032(2) 0.025(2) 0.0052(17) 0.0109(18) 0.0012(17)
C10 0.033(2) 0.033(2) 0.029(2) 0.0014(19) 0.0121(19) 0.0017(19)
C11 0.032(2) 0.035(3) 0.033(2) 0.001(2) 0.008(2) -0.005(2)
C22 0.060(3) 0.047(3) 0.038(3) 0.012(2) 0.028(3) 0.019(3)
C20 0.030(2) 0.037(2) 0.024(2) -0.0057(18) 0.0142(18) -0.0016(19)
C17 0.038(3) 0.056(3) 0.022(2) 0.001(2) 0.005(2) -0.021(2)
C16 0.020(2) 0.047(3) 0.024(2) 0.0014(19) 0.0054(17) -0.0040(19)
C18 0.063(4) 0.040(3) 0.027(2) -0.009(2) 0.020(2) -0.013(3)
C28 0.052(3) 0.031(2) 0.028(2) -0.0010(19) 0.021(2) 0.005(2)
C21 0.033(2) 0.048(3) 0.028(2) 0.012(2) 0.018(2) 0.014(2)
C12 0.037(3) 0.037(3) 0.043(3) 0.006(2) 0.020(2) -0.006(2)
C14 0.040(3) 0.039(3) 0.027(2) 0.0012(19) 0.017(2) -0.008(2)
C19 0.060(3) 0.036(3) 0.033(3) -0.009(2) 0.028(2) 0.001(2)
C32 0.061(3) 0.042(3) 0.031(3) -0.002(2) 0.017(2) 0.016(3)
C26 0.030(2) 0.060(3) 0.034(3) 0.014(2) 0.014(2) 0.001(2)
C25 0.036(3) 0.094(5) 0.033(3) 0.011(3) 0.011(2) -0.004(3)
C29 0.061(3) 0.045(3) 0.026(2) 0.003(2) 0.025(2) -0.003(2)
C30 0.057(3) 0.058(3) 0.029(2) -0.013(2) 0.024(2) -0.001(3)
C31 0.078(4) 0.049(3) 0.040(3) -0.011(3) 0.025(3) 0.018(3)
C24 0.050(3) 0.060(4) 0.068(4) 0.031(3) 0.031(3) 0.021(3)
C23 0.063(4) 0.054(4) 0.052(3) 0.015(3) 0.032(3) 0.017(3)
C6 0.032(2) 0.050(3) 0.022(2) 0.007(2) 0.0120(19) 0.003(2)
C1 0.026(2) 0.035(2) 0.022(2) 0.0044(17) 0.0080(18) -0.0027(18)
S1 0.0261(6) 0.0595(8) 0.0255(6) 0.0154(5) 0.0088(5) 0.0061(5)
S2 0.0250(6) 0.0437(7) 0.0231(5) -0.0040(4) 0.0099(4) -0.0030(5)

loop_
_atom_type_symbol
_atom_type_description
_atom_type_scat_dispersion_real
_atom_type_scat_dispersion_imag
_atom_type_scat_source
C C 0.0033 0.0016 'International Tables Vol C Tables 4.2.6.8 and 6.1.1.4'
H H 0.0000 0.0000 'International Tables Vol C Tables 4.2.6.8 and 6.1.1.4'
N N 0.0061 0.0033 'International Tables Vol C Tables 4.2.6.8 and 6.1.1.4'
P P 0.1023 0.0942 'International Tables Vol C Tables 4.2.6.8 and 6.1.1.4'
S S 0.1246 0.1234 'International Tables Vol C Tables 4.2.6.8 and 6.1.1.4'
Ni Ni 0.3393 1.1124 'International Tables Vol C Tables 4.2.6.8 and 6.1.1.4'

loop_
_geom_angle_atom_site_label_1
_geom_angle_atom_site_label_2
_geom_angle_atom_site_label_3
_geom_angle
_geom_angle_site_symmetry_1
_geom_angle_site_symmetry_3
S2 Ni1 S2 180.00(6) 7_566 .
S2 Ni1 S1 91.35(4) 7_566 7_566
S2 Ni1 S1 88.65(4) . 7_566
S2 Ni1 S1 88.65(4) 7_566 .
S2 Ni1 S1 91.35(4) . .
S1 Ni1 S1 180.00(4) 7_566 .
C8 N2 C4 116.2(4) . .
C2 C3 C4 120.9(4) . .
C2 C3 H3 119.6 . .
C4 C3 H3 119.6 . .
C3 C2 C1 119.8(4) . .
C3 C2 S2 121.4(3) . .
C1 C2 S2 118.8(3) . .
C7 N1 C5 115.3(4) . .
N2 C4 C3 119.1(4) . .
N2 C4 C5 121.3(4) . .
C3 C4 C5 119.6(4) . .
N1 C5 C6 119.6(4) . .
N1 C5 C4 121.4(4) . .
C6 C5 C4 119.0(4) . .
N2 C8 C7 122.0(5) . .
N2 C8 H8 119.0 . .
C7 C8 H8 119.0 . .
N1 C7 C8 123.8(5) . .
N1 C7 H7 118.1 . .
C8 C7 H7 118.1 . .
C15 P1 C9 111.2(2) . .
C15 P1 C27 107.5(2) . .
C9 P1 C27 108.3(2) . .
C15 P1 C21 109.0(2) . .
C9 P1 C21 107.4(2) . .
C27 P1 C21 113.5(2) . .
C20 C15 C16 119.9(4) . .
C20 C15 P1 122.0(3) . .
C16 C15 P1 118.1(3) . .
C14 C13 C12 120.0(5) . .
C14 C13 H13 120.0 . .
C12 C13 H13 120.0 . .
C32 C27 C28 119.8(4) . .
C32 C27 P1 121.3(4) . .
C28 C27 P1 118.4(3) . .
C14 C9 C10 119.7(4) . .
C14 C9 P1 119.2(3) . .
C10 C9 P1 121.0(3) . .
C11 C10 C9 119.4(4) . .
C11 C10 H10 120.3 . .
C9 C10 H10 120.3 . .
C10 C11 C12 120.6(5) . .
C10 C11 H11 119.7 . .
C12 C11 H11 119.7 . .
C23 C22 C21 120.5(6) . .
C23 C22 H22 119.7 . .
C21 C22 H22 119.7 . .
C15 C20 C19 119.6(4) . .
C15 C20 H20 120.2 . .
C19 C20 H20 120.2 . .
C18 C17 C16 120.2(5) . .
C18 C17 H17 119.9 . .
C16 C17 H17 119.9 . .
C17 C16 C15 119.7(5) . .
C17 C16 H16 120.1 . .
C15 C16 H16 120.1 . .
C19 C18 C17 120.3(5) . .
C19 C18 H18 119.9 . .
C17 C18 H18 119.9 . .
C29 C28 C27 120.4(4) . .
C29 C28 H28 119.8 . .
C27 C28 H28 119.8 . .
C26 C21 C22 120.9(5) . .
C26 C21 P1 120.8(4) . .
C22 C21 P1 118.1(4) . .
C13 C12 C11 120.1(5) . .
C13 C12 H12 120.0 . .
C11 C12 H12 120.0 . .
C13 C14 C9 120.1(4) . .
C13 C14 H14 119.9 . .
C9 C14 H14 119.9 . .
C18 C19 C20 120.3(5) . .
C18 C19 H19 119.8 . .
C20 C19 H19 119.8 . .
C27 C32 C31 119.7(5) . .
C27 C32 H32 120.1 . .
C31 C32 H32 120.1 . .
C21 C26 C25 118.0(6) . .
C21 C26 H26 121.0 . .
C25 C26 H26 121.0 . .
C24 C25 C26 119.3(6) . .
C24 C25 H25 120.4 . .
C26 C25 H25 120.4 . .
C30 C29 C28 119.5(5) . .
C30 C29 H29 120.2 . .
C28 C29 H29 120.2 . .
C29 C30 C31 120.6(5) . .
C29 C30 H30 119.7 . .
C31 C30 H30 119.7 . .
C32 C31 C30 120.0(5) . .
C32 C31 H31 120.0 . .
C30 C31 H31 120.0 . .
C23 C24 C25 122.6(6) . .
C23 C24 H24 118.7 . .
C25 C24 H24 118.7 . .
C24 C23 C22 118.6(6) . .
C24 C23 H23 120.7 . .
C22 C23 H23 120.7 . .
C1 C6 C5 120.5(4) . .
C1 C6 H6 119.7 . .
C5 C6 H6 119.7 . .
C6 C1 C2 120.3(4) . .
C6 C1 S1 121.3(3) . .
C2 C1 S1 118.4(3) . .
C1 S1 Ni1 104.89(15) . .
C2 S2 Ni1 104.92(15) . .

loop_
_geom_bond_atom_site_label_1
_geom_bond_atom_site_label_2
_geom_bond_distance
_geom_bond_site_symmetry_2
Ni1 S2 2.1578(11) 7_566
Ni1 S2 2.1578(11) .
Ni1 S1 2.1664(12) 7_566
Ni1 S1 2.1665(12) .
N2 C8 1.313(6) .
N2 C4 1.361(6) .
C3 C2 1.377(6) .
C3 C4 1.401(6) .
C3 H3 0.9300 .
C2 C1 1.407(6) .
C2 S2 1.760(4) .
N1 C7 1.316(7) .
N1 C5 1.359(6) .
C4 C5 1.415(6) .
C5 C6 1.407(6) .
C8 C7 1.401(7) .
C8 H8 0.9300 .
C7 H7 0.9300 .
P1 C15 1.788(4) .
P1 C9 1.790(4) .
P1 C27 1.794(4) .
P1 C21 1.800(5) .
C15 C20 1.384(6) .
C15 C16 1.389(6) .
C13 C14 1.377(7) .
C13 C12 1.378(7) .
C13 H13 0.9300 .
C27 C32 1.380(7) .
C27 C28 1.391(6) .
C9 C14 1.390(6) .
C9 C10 1.394(6) .
C10 C11 1.376(7) .
C10 H10 0.9300 .
C11 C12 1.382(7) .
C11 H11 0.9300 .
C22 C23 1.376(8) .
C22 C21 1.408(8) .
C22 H22 0.9300 .
C20 C19 1.386(7) .
C20 H20 0.9300 .
C17 C18 1.372(8) .
C17 C16 1.383(7) .
C17 H17 0.9300 .
C16 H16 0.9300 .
C18 C19 1.372(8) .
C18 H18 0.9300 .
C28 C29 1.384(6) .
C28 H28 0.9300 .
C21 C26 1.379(7) .
C12 H12 0.9300 .
C14 H14 0.9300 .
C19 H19 0.9300 .
C32 C31 1.385(7) .
C32 H32 0.9300 .
C26 C25 1.422(7) .
C26 H26 0.9300 .
C25 C24 1.380(9) .
C25 H25 0.9300 .
C29 C30 1.371(8) .
C29 H29 0.9300 .
C30 C31 1.388(8) .
C30 H30 0.9300 .
C31 H31 0.9300 .
C24 C23 1.367(9) .
C24 H24 0.9300 .
C23 H23 0.9300 .
C6 C1 1.382(7) .
C6 H6 0.9300 .
C1 S1 1.759(5) .

loop_
_geom_hbond_atom_site_label_D
_geom_hbond_atom_site_label_H
_geom_hbond_atom_site_label_A
_geom_hbond_distance_DH
_geom_hbond_distance_HA
_geom_hbond_distance_DA
_geom_hbond_angle_DHA
_geom_hbond_site_symmetry_A
C3 H3 N2 0.93 2.61 3.531(6) 170.1 2
C22 H22 S2 0.93 2.88 3.650(6) 141.4 .
